data_7712349
loop_
_publ_author_name
'Shahid, Nida'
'Singh, Rahul Kumar'
'Srivastava, Navdeep'
'Singh, Amrendra Kumar'

_publ_section_title
;
 Base-free synthesis of benchtop stable Ru(III)-NHC complexes from
 RuCl3&#x00B7;3H2O and their use as precursors for Ru(II)-NHC complexes
;
_journal_name_full 'Dalton Transactions'
_journal_paper_doi 10.1039/D3DT00243H
_journal_year 2023
_chemical_formula_moiety 'C51 H44 Cl N4 P2 Ru, Cl, 2[CH3CN]'
_chemical_formula_sum 'C55 H50 Cl2 N6 P2 Ru'
_chemical_formula_weight 1028.92
_space_group_crystal_system monoclinic
_space_group_IT_number 14
_space_group_name_Hall '-P 2ybc'
_space_group_name_H-M_alt 'P 1 21/c 1'
_atom_sites_solution_hydrogens geom
_audit_creation_date 2023-02-11
_audit_creation_method
;
Olex2 1.5
(compiled 2022.04.07 svn.rca3783a0 for OlexSys, GUI svn.r6498)
;
_audit_update_record
;
2023-02-11 deposited with the CCDC.	2023-02-22 downloaded from the CCDC.
;
_cell_angle_alpha 90
_cell_angle_beta 100.884(4)
_cell_angle_gamma 90
_cell_formula_units_Z 4
_cell_length_a 11.8605(4)
_cell_length_b 23.0124(7)
_cell_length_c 19.4293(6)
_cell_measurement_reflns_used 7066
_cell_measurement_temperature 293(2)
_cell_measurement_theta_max 25.7580
_cell_measurement_theta_min 3.1710
_cell_volume 5207.6(3)
_computing_cell_refinement 'CrysAlisPro 1.171.41.93a (Rigaku OD, 2020)'
_computing_data_collection 'CrysAlisPro 1.171.41.93a (Rigaku OD, 2020)'
_computing_data_reduction 'CrysAlisPro 1.171.41.93a (Rigaku OD, 2020)'
_computing_molecular_graphics 'Olex2 1.5 (Dolomanov et al., 2009)'
_computing_publication_material 'Olex2 1.5 (Dolomanov et al., 2009)'
_computing_structure_refinement 'SHELXL 2018/3 (Sheldrick, 2015)'
_computing_structure_solution 'SHELXT 2018/2 (Sheldrick, 2018)'
_diffrn_ambient_temperature 293(2)
_diffrn_detector 'CCD plate'
_diffrn_detector_area_resol_mean 16.0309
_diffrn_detector_type Eos
_diffrn_measured_fraction_theta_full 0.996
_diffrn_measured_fraction_theta_max 0.979
_diffrn_measurement_details
;
List of Runs (angles in degrees, time in seconds):

  # Type    Start    End  Width  t~exp~   \w     \q     \k     \f   Frames
#--------------------------------------------------------------------------
  1  \w     17.00  54.00   0.50    7.00    --   18.01-154.00 -40.00   74
  2  \w     -1.00  37.00   0.50    7.00    --   18.01-120.00 117.00   76
  3  \w    -73.00 -48.00   0.50    7.00    --  -19.26 120.00-158.00   50
  4  \w     -8.00  90.00   0.50    7.00    --   18.01  37.00 -30.00  196
  5  \w     35.00  60.00   0.50    7.00    --   18.01 178.00  90.00   50
  6  \w      8.00  46.00   0.50    7.00    --   18.01  37.00  90.00   76
  7  \w      9.00  35.00   0.50    7.00    --   18.01  57.00  60.00   52
  8  \w    -19.00  59.00   0.50    7.00    --   18.01 -99.00 150.00  156
  9  \w    -69.00 -42.00   0.50    7.00    --  -19.26 -37.00-120.00   54
;
_diffrn_measurement_device 'four-circle diffractometer'
_diffrn_measurement_device_type 'SuperNova, Dual, Cu at home/near, Eos'
_diffrn_measurement_method '\w scans'
_diffrn_orient_matrix_type 'CrysAlisPro convention (1999,Acta A55,543-557)'
_diffrn_orient_matrix_UB_11 0.0130932000
_diffrn_orient_matrix_UB_12 0.0284727000
_diffrn_orient_matrix_UB_13 0.0130681000
_diffrn_orient_matrix_UB_21 0.0448104000
_diffrn_orient_matrix_UB_22 -0.0112838000
_diffrn_orient_matrix_UB_23 0.0259931000
_diffrn_orient_matrix_UB_31 0.0391155000
_diffrn_orient_matrix_UB_32 0.0033891000
_diffrn_orient_matrix_UB_33 -0.0231644000
_diffrn_radiation_monochromator mirror
_diffrn_radiation_probe x-ray
_diffrn_radiation_type 'Mo K\a'
_diffrn_radiation_wavelength 0.71073
_diffrn_reflns_av_R_equivalents 0.0858
_diffrn_reflns_av_unetI/netI 0.0971
_diffrn_reflns_Laue_measured_fraction_full 0.996
_diffrn_reflns_Laue_measured_fraction_max 0.979
_diffrn_reflns_limit_h_max 15
_diffrn_reflns_limit_h_min -14
_diffrn_reflns_limit_k_max 29
_diffrn_reflns_limit_k_min -29
_diffrn_reflns_limit_l_max 25
_diffrn_reflns_limit_l_min -24
_diffrn_reflns_number 39492
_diffrn_reflns_point_group_measured_fraction_full 0.996
_diffrn_reflns_point_group_measured_fraction_max 0.979
_diffrn_reflns_theta_full 25.242
_diffrn_reflns_theta_max 27.479
_diffrn_reflns_theta_min 3.057
_diffrn_source 'micro-focus sealed X-ray tube'
_diffrn_source_type 'SuperNova (Mo) X-ray Source'
_exptl_absorpt_coefficient_mu 0.507
_exptl_absorpt_correction_T_max 1.00000
_exptl_absorpt_correction_T_min 0.34748
_exptl_absorpt_correction_type multi-scan
_exptl_absorpt_process_details
;
CrysAlisPro 1.171.41.93a (Rigaku Oxford Diffraction, 2020)
Empirical absorption correction using spherical harmonics,
implemented in SCALE3 ABSPACK scaling algorithm.
;
_exptl_crystal_colour orange
_exptl_crystal_colour_primary orange
_exptl_crystal_density_diffrn 1.312
_exptl_crystal_description irregular
_exptl_crystal_F_000 2120
_exptl_crystal_size_max 0.266
_exptl_crystal_size_mid 0.216
_exptl_crystal_size_min 0.175
_refine_diff_density_max 0.970
_refine_diff_density_min -0.624
_refine_diff_density_rms 0.080
_refine_ls_extinction_method none
_refine_ls_goodness_of_fit_ref 0.990
_refine_ls_hydrogen_treatment constr
_refine_ls_matrix_type full
_refine_ls_number_parameters 543
_refine_ls_number_reflns 11693
_refine_ls_number_restraints 0
_refine_ls_restrained_S_all 0.990
_refine_ls_R_factor_all 0.1083
_refine_ls_R_factor_gt 0.0625
_refine_ls_shift/su_max 0.001
_refine_ls_shift/su_mean 0.000
_refine_ls_structure_factor_coef Fsqd
_refine_ls_weighting_details 'w=1/[\s^2^(Fo^2^)+(0.0778P)^2^] where P=(Fo^2^+2Fc^2^)/3'
_refine_ls_weighting_scheme calc
_refine_ls_wR_factor_gt 0.1532
_refine_ls_wR_factor_ref 0.1844
_reflns_Friedel_coverage 0.000
_reflns_number_gt 6710
_reflns_number_total 11693
_reflns_threshold_expression 'I > 2\s(I)'
_cod_data_source_file d3dt00243h2.cif
_cod_data_source_block aks230a2-2c
_cod_database_code 7712349
_shelx_shelxl_version_number 2018/3
_chemical_oxdiff_formula CHNPRuCl
_shelx_space_group_comment
;
The symmetry employed for this shelxl refinement is uniquely defined
by the following loop, which should always be used as a source of
symmetry information in preference to the above space-group names.
They are only intended as comments.
;
_shelx_estimated_absorpt_t_max 0.917
_shelx_estimated_absorpt_t_min 0.877
_olex2_refinement_description
;
1. Fixed Uiso
 At 1.2 times of:
  All C(H) groups
 At 1.5 times of:
  All C(H,H,H) groups
2.a Aromatic/amide H refined with riding coordinates:
 C00C(H00C), C00J(H00J), C00K(H00K), C00L(H00L), C00M(H00M), C00O(H00O),
 C00P(H00P), C00Q(H00Q), C00R(H00R), C00S(H00S), C00T(H00T), C00U(H00U),
 C00V(H00V), C00W(H00W), C00X(H00X), C00Z(H00Z), C010(H010), C012(H012),
 C013(H013), C014(H014), C015(H015), C016(H016), C018(H018), C019(H019),
 C01A(H01D), C01B(H01E), C01C(H01F), C01D(H01G), C01E(H01H), C01F(H01I),
 C01G(H01J), C01H(H01K), C01I(H01L), C01J(H01M), C01K(H01N), C01L(H01O),
 C01M(H01P), C01N(H01Q)
2.b Idealised Me refined as rotating group:
 C011(H01A,H01B,H01C), C01O(H01R,H01S,H01T)
;
_smtbx_masks_void_probe_radius 1.2
_smtbx_masks_void_truncation_radius 1.2
_olex2_submission_special_instructions 'No special instructions were received'
_oxdiff_exptl_absorpt_empirical_details
;
Empirical correction (ABSPACK) includes:
- Absorption correction using spherical harmonics
- Frame scaling
;
_oxdiff_exptl_absorpt_empirical_full_max 2.947
_oxdiff_exptl_absorpt_empirical_full_min 0.463

loop_
_space_group_symop_operation_xyz
'x, y, z'
'-x, y+1/2, -z+1/2'
'-x, -y, -z'
'x, -y-1/2, z-1/2'

loop_
_atom_site_label
_atom_site_type_symbol
_atom_site_fract_x
_atom_site_fract_y
_atom_site_fract_z
_atom_site_U_iso_or_equiv
_atom_site_adp_type
_atom_site_occupancy
_atom_site_site_symmetry_order
_atom_site_calc_flag
_atom_site_refinement_flags_posn
_atom_site_refinement_flags_adp
_atom_site_refinement_flags_occupancy
_atom_site_disorder_assembly
_atom_site_disorder_group
Ru01 Ru 0.50030(3) 0.40609(2) 0.32422(2) 0.03929(13) Uani 1 1 d . . . . .
Cl02 Cl 0.47952(9) 0.49974(4) 0.38431(6) 0.0527(3) Uani 1 1 d . . . . .
P003 P 0.70263(9) 0.40838(4) 0.36615(6) 0.0414(3) Uani 1 1 d . . . . .
P04 P 0.29516(9) 0.40721(4) 0.28226(6) 0.0422(3) Uani 1 1 d . . . . .
Cl05 Cl 0.4680(2) 0.39276(8) -0.00286(11) 0.1364(8) Uani 1 1 d . . . . .
N006 N 0.5315(3) 0.44773(16) 0.2367(2) 0.0498(9) Uani 1 1 d . . . . .
N007 N 0.4746(3) 0.35817(14) 0.41063(18) 0.0427(8) Uani 1 1 d . . . . .
N008 N 0.4955(3) 0.28284(14) 0.33734(19) 0.0474(9) Uani 1 1 d . . . . .
N009 N 0.5289(3) 0.29869(15) 0.23301(19) 0.0501(9) Uani 1 1 d . . . . .
C00A C 0.5101(3) 0.32677(17) 0.2903(2) 0.0450(10) Uani 1 1 d . . . . .
C00B C 0.7487(3) 0.38446(18) 0.4574(2) 0.0469(10) Uani 1 1 d . . . . .
C00C C 0.4543(4) 0.3789(2) 0.4717(2) 0.0532(11) Uani 1 1 d . . . . .
H00C H 0.458607 0.418850 0.479137 0.064 Uiso 1 1 calc R U . . .
C00D C 0.4730(3) 0.29996(19) 0.4017(2) 0.0484(10) Uani 1 1 d . . . . .
C00E C 0.7790(3) 0.47840(18) 0.3676(2) 0.0497(11) Uani 1 1 d . . . . .
C00F C 0.2243(4) 0.4761(2) 0.2529(2) 0.0534(11) Uani 1 1 d . . . . .
C00G C 0.2154(3) 0.38649(19) 0.3513(2) 0.0498(11) Uani 1 1 d . . . . .
C00H C 0.7819(3) 0.3640(2) 0.3119(3) 0.0561(12) Uani 1 1 d . . . . .
C00I C 0.2429(4) 0.3596(2) 0.2070(3) 0.0586(12) Uani 1 1 d . . . . .
C00J C 0.7266(4) 0.52782(19) 0.3359(3) 0.0585(12) Uani 1 1 d . . . . .
H00J H 0.649063 0.527202 0.315582 0.070 Uiso 1 1 calc R U . . .
C00K C 0.7902(4) 0.5783(2) 0.3344(3) 0.0671(14) Uani 1 1 d . . . . .
H00K H 0.754403 0.611690 0.313942 0.080 Uiso 1 1 calc R U . . .
C00L C 0.8148(4) 0.3362(2) 0.4797(3) 0.0639(13) Uani 1 1 d . . . . .
H00L H 0.842125 0.313349 0.446949 0.077 Uiso 1 1 calc R U . . .
C00M C 0.2211(4) 0.4239(2) 0.4074(3) 0.0599(12) Uani 1 1 d . . . . .
H00M H 0.261017 0.458654 0.407552 0.072 Uiso 1 1 calc R U . . .
C00N C 0.5024(4) 0.22766(19) 0.3073(3) 0.0550(12) Uani 1 1 d . . . . .
C00O C 0.8413(5) 0.3213(2) 0.5499(3) 0.0737(15) Uani 1 1 d . . . . .
H00O H 0.885753 0.288548 0.563752 0.088 Uiso 1 1 calc R U . . .
C00P C 0.8946(4) 0.4805(2) 0.3971(3) 0.0596(12) Uani 1 1 d . . . . .
H00P H 0.930453 0.447540 0.418671 0.071 Uiso 1 1 calc R U . . .
C00Q C 0.4277(4) 0.3444(2) 0.5233(3) 0.0650(13) Uani 1 1 d . . . . .
H00Q H 0.412943 0.360627 0.564523 0.078 Uiso 1 1 calc R U . . .
C00R C 0.1516(4) 0.3362(2) 0.3513(3) 0.0670(14) Uani 1 1 d . . . . .
H00R H 0.143421 0.310784 0.313523 0.080 Uiso 1 1 calc R U . . .
C00S C 0.1698(4) 0.4112(2) 0.4624(3) 0.0629(13) Uani 1 1 d . . . . .
H00S H 0.175991 0.436751 0.499957 0.075 Uiso 1 1 calc R U . . .
C00T C 0.7771(4) 0.3029(2) 0.3148(3) 0.0633(13) Uani 1 1 d . . . . .
H00T H 0.737998 0.284284 0.345763 0.076 Uiso 1 1 calc R U . . .
C00U C 0.7127(4) 0.4185(2) 0.5086(2) 0.0537(11) Uani 1 1 d . . . . .
H00U H 0.669766 0.451821 0.495311 0.064 Uiso 1 1 calc R U . . .
C00V C 0.7397(4) 0.4035(2) 0.5787(3) 0.0654(13) Uani 1 1 d . . . . .
H00V H 0.715230 0.426750 0.612123 0.078 Uiso 1 1 calc R U . . .
C00W C 0.9043(5) 0.5795(2) 0.3626(3) 0.0732(15) Uani 1 1 d . . . . .
H00W H 0.946416 0.613204 0.360097 0.088 Uiso 1 1 calc R U . . .
C00X C 0.8027(4) 0.3542(2) 0.5989(3) 0.0664(14) Uani 1 1 d . . . . .
H00X H 0.818999 0.343405 0.645837 0.080 Uiso 1 1 calc R U . . .
C00Y C 0.5255(4) 0.23805(19) 0.2413(3) 0.0557(12) Uani 1 1 d . . . . .
C00Z C 0.5289(5) 0.1379(2) 0.2187(3) 0.0805(17) Uani 1 1 d . . . . .
H00Z H 0.535394 0.106813 0.189053 0.097 Uiso 1 1 calc R U . . .
C010 C 0.4230(4) 0.2857(2) 0.5138(3) 0.0673(13) Uani 1 1 d . . . . .
H010 H 0.403795 0.261618 0.548173 0.081 Uiso 1 1 calc R U . . .
C011 C 0.5462(5) 0.3263(2) 0.1675(3) 0.0702(14) Uani 1 1 d . . . . .
H01A H 0.481136 0.350285 0.149348 0.105 Uiso 1 1 calc R U . . .
H01B H 0.554529 0.296878 0.133866 0.105 Uiso 1 1 calc R U . . .
H01C H 0.614233 0.349856 0.176693 0.105 Uiso 1 1 calc R U . . .
C012 C 0.4468(4) 0.2624(2) 0.4529(3) 0.0624(13) Uani 1 1 d . . . . .
H012 H 0.445508 0.222374 0.446007 0.075 Uiso 1 1 calc R U . . .
C013 C 0.5422(4) 0.1943(2) 0.1959(3) 0.0701(14) Uani 1 1 d . . . . .
H013 H 0.561279 0.202098 0.152539 0.084 Uiso 1 1 calc R U . . .
C014 C 0.8394(4) 0.3905(2) 0.2634(3) 0.0684(14) Uani 1 1 d . . . . .
H014 H 0.843023 0.430830 0.260707 0.082 Uiso 1 1 calc R U . . .
C015 C 0.4934(4) 0.1707(2) 0.3301(3) 0.0663(14) Uani 1 1 d . . . . .
H015 H 0.479327 0.162855 0.374672 0.080 Uiso 1 1 calc R U . . .
C016 C 0.2543(4) 0.3004(2) 0.2122(3) 0.0710(15) Uani 1 1 d . . . . .
H016 H 0.287619 0.283895 0.254965 0.085 Uiso 1 1 calc R U . . .
C017 C 0.5624(5) 0.4662(2) 0.1945(3) 0.0725(15) Uani 1 1 d . . . . .
C018 C 0.1092(4) 0.3608(3) 0.4623(3) 0.0740(15) Uani 1 1 d . . . . .
H018 H 0.074164 0.351924 0.500007 0.089 Uiso 1 1 calc R U . . .
C019 C 0.9576(4) 0.5306(2) 0.3949(3) 0.0646(14) Uani 1 1 d . . . . .
H019 H 1.035229 0.531456 0.415077 0.078 Uiso 1 1 calc R U . . .
C01A C 0.0999(5) 0.3238(3) 0.4079(4) 0.0821(17) Uani 1 1 d . . . . .
H01D H 0.058261 0.289623 0.408210 0.098 Uiso 1 1 calc R U . . .
C01B C 0.5061(5) 0.1272(2) 0.2849(4) 0.0890(18) Uani 1 1 d . . . . .
H01E H 0.499190 0.088880 0.298937 0.107 Uiso 1 1 calc R U . . .
C01C C 0.1110(5) 0.4848(3) 0.2552(3) 0.0844(18) Uani 1 1 d . . . . .
H01F H 0.071255 0.456746 0.275604 0.101 Uiso 1 1 calc R U . . .
C01D C 0.8887(5) 0.2967(4) 0.2234(4) 0.101(2) Uani 1 1 d . . . . .
H01G H 0.925386 0.274293 0.194490 0.121 Uiso 1 1 calc R U . . .
C01E C 0.8330(5) 0.2712(3) 0.2697(4) 0.0853(18) Uani 1 1 d . . . . .
H01H H 0.831691 0.230857 0.271772 0.102 Uiso 1 1 calc R U . . .
C01F C 0.8907(5) 0.3560(4) 0.2195(3) 0.093(2) Uani 1 1 d . . . . .
H01I H 0.927364 0.373560 0.186660 0.112 Uiso 1 1 calc R U . . .
C01G C 0.2167(5) 0.2642(3) 0.1546(4) 0.097(2) Uani 1 1 d . . . . .
H01J H 0.226320 0.224196 0.158773 0.116 Uiso 1 1 calc R U . . .
C01H C 0.2807(4) 0.5185(2) 0.2231(4) 0.098(2) Uani 1 1 d . . . . .
H01K H 0.358214 0.513994 0.221702 0.117 Uiso 1 1 calc R U . . .
C01I C 0.0546(6) 0.5346(3) 0.2277(4) 0.104(2) Uani 1 1 d . . . . .
H01L H -0.022645 0.539934 0.229232 0.125 Uiso 1 1 calc R U . . .
C01J C 0.1668(7) 0.2877(4) 0.0933(4) 0.123(3) Uani 1 1 d . . . . .
H01M H 0.141506 0.263918 0.054752 0.148 Uiso 1 1 calc R U . . .
C01K C 0.1903(7) 0.3816(3) 0.1429(3) 0.108(2) Uani 1 1 d . . . . .
H01N H 0.179874 0.421570 0.137653 0.130 Uiso 1 1 calc R U . . .
C01L C 0.1122(6) 0.5755(3) 0.1985(4) 0.101(2) Uani 1 1 d . . . . .
H01O H 0.074651 0.609264 0.180756 0.121 Uiso 1 1 calc R U . . .
C01M C 0.2231(6) 0.5679(3) 0.1949(5) 0.127(3) Uani 1 1 d . . . . .
H01P H 0.261377 0.595883 0.173488 0.152 Uiso 1 1 calc R U . . .
C01N C 0.1532(9) 0.3460(4) 0.0873(4) 0.155(4) Uani 1 1 d . . . . .
H01Q H 0.118075 0.361942 0.044583 0.186 Uiso 1 1 calc R U . . .
C01O C 0.6188(8) 0.4911(3) 0.1346(4) 0.136(3) Uani 1 1 d . . . . .
H01R H 0.651573 0.459877 0.112137 0.204 Uiso 1 1 calc R U . . .
H01S H 0.678021 0.518137 0.153880 0.204 Uiso 1 1 calc R U . . .
H01T H 0.561642 0.510557 0.100938 0.204 Uiso 1 1 calc R U . . .

loop_
_atom_site_aniso_label
_atom_site_aniso_U_11
_atom_site_aniso_U_22
_atom_site_aniso_U_33
_atom_site_aniso_U_23
_atom_site_aniso_U_13
_atom_site_aniso_U_12
Ru01 0.0460(2) 0.0301(2) 0.0402(2) 0.00030(13) 0.00419(16) -0.00040(13)
Cl02 0.0652(6) 0.0352(6) 0.0581(7) -0.0022(5) 0.0122(6) 0.0025(5)
P003 0.0418(6) 0.0339(6) 0.0467(6) -0.0017(5) 0.0036(5) 0.0004(4)
P04 0.0438(6) 0.0382(6) 0.0424(6) 0.0001(5) 0.0026(5) -0.0011(4)
Cl05 0.237(3) 0.0816(12) 0.0862(13) -0.0019(9) 0.0196(16) 0.0182(13)
N006 0.062(2) 0.042(2) 0.047(2) -0.0009(18) 0.015(2) -0.0057(17)
N007 0.0469(18) 0.0339(19) 0.046(2) -0.0007(15) 0.0042(17) 0.0009(14)
N008 0.062(2) 0.0318(19) 0.046(2) -0.0031(15) 0.0054(19) -0.0043(15)
N009 0.067(2) 0.044(2) 0.039(2) -0.0031(16) 0.0090(19) -0.0027(17)
C00A 0.045(2) 0.038(2) 0.051(3) 0.004(2) 0.008(2) 0.0004(18)
C00B 0.049(2) 0.043(2) 0.045(2) 0.002(2) -0.001(2) -0.0023(19)
C00C 0.055(3) 0.051(3) 0.051(3) -0.008(2) 0.004(2) 0.003(2)
C00D 0.043(2) 0.052(3) 0.045(3) 0.001(2) -0.003(2) 0.0016(19)
C00E 0.050(2) 0.045(3) 0.054(3) -0.002(2) 0.010(2) -0.0049(19)
C00F 0.053(3) 0.057(3) 0.047(3) 0.002(2) 0.000(2) 0.006(2)
C00G 0.045(2) 0.050(3) 0.055(3) 0.005(2) 0.011(2) 0.000(2)
C00H 0.045(2) 0.058(3) 0.064(3) -0.012(2) 0.007(2) 0.006(2)
C00I 0.053(3) 0.058(3) 0.063(3) -0.011(2) 0.005(3) -0.003(2)
C00J 0.059(3) 0.043(3) 0.073(3) 0.001(2) 0.011(3) -0.004(2)
C00K 0.079(3) 0.046(3) 0.076(4) 0.008(2) 0.015(3) -0.007(2)
C00L 0.080(3) 0.054(3) 0.057(3) 0.008(2) 0.012(3) 0.015(2)
C00M 0.061(3) 0.061(3) 0.059(3) -0.006(2) 0.016(3) -0.003(2)
C00N 0.060(3) 0.037(3) 0.064(3) -0.003(2) 0.004(3) -0.003(2)
C00O 0.093(4) 0.061(3) 0.063(3) 0.010(3) 0.006(3) 0.019(3)
C00P 0.052(3) 0.056(3) 0.070(3) 0.000(2) 0.009(3) 0.000(2)
C00Q 0.087(3) 0.065(3) 0.045(3) 0.007(2) 0.017(3) 0.005(3)
C00R 0.073(3) 0.057(3) 0.070(4) 0.001(3) 0.010(3) -0.013(2)
C00S 0.062(3) 0.069(4) 0.059(3) -0.001(3) 0.013(3) 0.001(2)
C00T 0.060(3) 0.056(3) 0.068(3) -0.014(2) -0.002(3) 0.009(2)
C00U 0.055(3) 0.053(3) 0.050(3) -0.004(2) 0.002(2) 0.007(2)
C00V 0.070(3) 0.069(3) 0.057(3) -0.006(2) 0.011(3) -0.001(2)
C00W 0.076(4) 0.067(4) 0.078(4) 0.000(3) 0.018(3) -0.030(3)
C00X 0.070(3) 0.074(4) 0.052(3) 0.013(3) 0.004(3) -0.004(3)
C00Y 0.068(3) 0.038(3) 0.058(3) -0.008(2) 0.005(3) -0.001(2)
C00Z 0.115(4) 0.038(3) 0.084(4) -0.013(3) 0.009(4) 0.006(3)
C010 0.083(3) 0.067(4) 0.052(3) 0.013(3) 0.014(3) 0.004(3)
C011 0.105(4) 0.054(3) 0.053(3) -0.012(2) 0.020(3) 0.001(3)
C012 0.079(3) 0.040(3) 0.066(3) 0.008(2) 0.008(3) -0.001(2)
C013 0.091(3) 0.053(3) 0.063(3) -0.014(3) 0.006(3) 0.004(3)
C014 0.061(3) 0.086(4) 0.061(3) -0.008(3) 0.017(3) -0.001(3)
C015 0.090(4) 0.036(3) 0.071(4) 0.002(2) 0.011(3) -0.003(2)
C016 0.058(3) 0.070(4) 0.080(4) -0.018(3) -0.002(3) -0.004(2)
C017 0.106(4) 0.048(3) 0.059(3) -0.005(3) 0.005(3) 0.011(3)
C018 0.063(3) 0.098(5) 0.063(4) 0.020(3) 0.017(3) 0.006(3)
C019 0.054(3) 0.064(3) 0.076(4) -0.010(3) 0.012(3) -0.019(2)
C01A 0.078(4) 0.074(4) 0.096(5) 0.016(4) 0.022(4) -0.012(3)
C01B 0.127(5) 0.039(3) 0.098(5) -0.010(3) 0.013(4) -0.005(3)
C01C 0.073(3) 0.101(4) 0.085(4) 0.038(4) 0.029(3) 0.028(3)
C01D 0.077(4) 0.132(7) 0.094(5) -0.050(5) 0.015(4) 0.008(4)
C01E 0.083(4) 0.069(4) 0.098(5) -0.030(4) 0.002(4) 0.018(3)
C01F 0.088(4) 0.130(6) 0.069(4) -0.025(4) 0.032(4) -0.007(4)
C01G 0.083(4) 0.087(5) 0.118(6) -0.046(4) 0.013(4) -0.010(3)
C01H 0.053(3) 0.080(4) 0.155(7) 0.056(4) 0.010(4) 0.009(3)
C01I 0.093(4) 0.124(6) 0.100(5) 0.050(4) 0.028(4) 0.059(4)
C01J 0.138(6) 0.135(7) 0.082(5) -0.046(5) -0.016(5) -0.006(5)
C01K 0.168(7) 0.084(4) 0.062(4) -0.012(3) -0.005(5) 0.000(4)
C01L 0.108(5) 0.076(4) 0.108(6) 0.021(4) -0.004(5) 0.038(4)
C01M 0.090(5) 0.085(5) 0.197(9) 0.080(6) 0.006(5) 0.008(4)
C01N 0.249(11) 0.130(7) 0.062(5) -0.016(5) -0.032(6) 0.004(7)
C01O 0.231(9) 0.109(6) 0.083(5) 0.021(4) 0.066(6) -0.018(6)

loop_
_atom_type_symbol
_atom_type_description
_atom_type_scat_dispersion_real
_atom_type_scat_dispersion_imag
_atom_type_scat_source
C C 0.0033 0.0016 'International Tables Vol C Tables 4.2.6.8 and 6.1.1.4'
Cl Cl 0.1484 0.1585 'International Tables Vol C Tables 4.2.6.8 and 6.1.1.4'
H H 0.0000 0.0000 'International Tables Vol C Tables 4.2.6.8 and 6.1.1.4'
N N 0.0061 0.0033 'International Tables Vol C Tables 4.2.6.8 and 6.1.1.4'
P P 0.1023 0.0942 'International Tables Vol C Tables 4.2.6.8 and 6.1.1.4'
Ru Ru -1.2594 0.8363 'International Tables Vol C Tables 4.2.6.8 and 6.1.1.4'

loop_
_exptl_crystal_face_index_h
_exptl_crystal_face_index_k
_exptl_crystal_face_index_l
_exptl_crystal_face_perp_dist
0 1 0 0.0923
1 1 0 0.1073
-1 -1 0 0.0886
-1 -1 1 0.1240
0 1 1 0.1352
0 -1 -1 0.0624
-1 1 1 0.1193
0 -1 1 0.1268
0 1 -1 0.1136
-1 0 1 0.1291
1 0 -1 0.1088
-1 1 -1 0.1046
1 -1 1 0.1293
-1 0 0 0.0968
-1 1 0 0.0838
1 0 0 0.0781
0 0 1 0.1142
1 -1 -1 0.1065
1 1 -1 0.1167

loop_
_geom_angle_atom_site_label_1
_geom_angle_atom_site_label_2
_geom_angle_atom_site_label_3
_geom_angle
_geom_angle_site_symmetry_1
_geom_angle_site_symmetry_3
_geom_angle_publ_flag
P003 Ru01 Cl02 90.17(4) . . ?
P003 Ru01 P04 178.10(4) . . ?
P04 Ru01 Cl02 88.07(4) . . ?
N006 Ru01 Cl02 91.93(10) . . ?
N006 Ru01 P003 86.87(11) . . ?
N006 Ru01 P04 92.47(11) . . ?
N006 Ru01 N007 175.61(13) . . ?
N007 Ru01 Cl02 92.17(9) . . ?
N007 Ru01 P003 91.58(9) . . ?
N007 Ru01 P04 89.20(9) . . ?
C00A Ru01 Cl02 170.80(13) . . ?
C00A Ru01 P003 90.89(12) . . ?
C00A Ru01 P04 90.96(12) . . ?
C00A Ru01 N006 97.25(16) . . ?
C00A Ru01 N007 78.66(16) . . ?
C00B P003 Ru01 114.80(14) . . ?
C00B P003 C00E 101.0(2) . . ?
C00B P003 C00H 107.1(2) . . ?
C00E P003 Ru01 118.94(14) . . ?
C00E P003 C00H 101.0(2) . . ?
C00H P003 Ru01 112.36(15) . . ?
C00F P04 Ru01 119.13(15) . . ?
C00F P04 C00G 100.5(2) . . ?
C00F P04 C00I 101.6(2) . . ?
C00G P04 Ru01 111.95(14) . . ?
C00I P04 Ru01 115.39(15) . . ?
C00I P04 C00G 106.4(2) . . ?
C017 N006 Ru01 169.8(5) . . ?
C00C N007 Ru01 127.1(3) . . ?
C00C N007 C00D 117.8(4) . . ?
C00D N007 Ru01 115.0(3) . . ?
C00A N008 C00N 111.0(4) . . ?
C00D N008 C00A 117.0(3) . . ?
C00D N008 C00N 132.0(4) . . ?
C00A N009 C00Y 111.7(4) . . ?
C00A N009 C011 125.6(4) . . ?
C00Y N009 C011 122.7(4) . . ?
N008 C00A Ru01 115.7(3) . . ?
N009 C00A Ru01 139.5(3) . . ?
N009 C00A N008 104.8(3) . . ?
C00L C00B P003 126.2(4) . . ?
C00L C00B C00U 117.4(4) . . ?
C00U C00B P003 116.4(3) . . ?
N007 C00C H00C 118.4 . . ?
N007 C00C C00Q 123.2(5) . . ?
C00Q C00C H00C 118.4 . . ?
N007 C00D N008 113.5(4) . . ?
N007 C00D C012 121.5(4) . . ?
N008 C00D C012 125.0(4) . . ?
C00J C00E P003 122.2(3) . . ?
C00P C00E P003 118.8(3) . . ?
C00P C00E C00J 118.8(4) . . ?
C01C C00F P04 120.7(4) . . ?
C01C C00F C01H 118.2(5) . . ?
C01H C00F P04 121.0(3) . . ?
C00M C00G P04 117.3(3) . . ?
C00M C00G C00R 117.8(4) . . ?
C00R C00G P04 124.9(4) . . ?
C00T C00H P003 119.9(4) . . ?
C014 C00H P003 120.4(4) . . ?
C014 C00H C00T 119.4(5) . . ?
C016 C00I P04 121.3(4) . . ?
C016 C00I C01K 117.0(5) . . ?
C01K C00I P04 121.7(4) . . ?
C00E C00J H00J 120.1 . . ?
C00E C00J C00K 119.8(4) . . ?
C00K C00J H00J 120.1 . . ?
C00J C00K H00K 119.6 . . ?
C00W C00K C00J 120.7(5) . . ?
C00W C00K H00K 119.6 . . ?
C00B C00L H00L 119.4 . . ?
C00B C00L C00O 121.2(5) . . ?
C00O C00L H00L 119.4 . . ?
C00G C00M H00M 119.2 . . ?
C00S C00M C00G 121.7(5) . . ?
C00S C00M H00M 119.2 . . ?
C00Y C00N N008 105.5(4) . . ?
C00Y C00N C015 119.9(4) . . ?
C015 C00N N008 134.6(5) . . ?
C00L C00O H00O 119.8 . . ?
C00X C00O C00L 120.5(5) . . ?
C00X C00O H00O 119.8 . . ?
C00E C00P H00P 119.4 . . ?
C019 C00P C00E 121.2(4) . . ?
C019 C00P H00P 119.4 . . ?
C00C C00Q H00Q 120.4 . . ?
C010 C00Q C00C 119.1(5) . . ?
C010 C00Q H00Q 120.4 . . ?
C00G C00R H00R 120.1 . . ?
C00G C00R C01A 119.8(5) . . ?
C01A C00R H00R 120.1 . . ?
C00M C00S H00S 120.1 . . ?
C00M C00S C018 119.8(5) . . ?
C018 C00S H00S 120.1 . . ?
C00H C00T H00T 121.1 . . ?
C01E C00T C00H 117.8(5) . . ?
C01E C00T H00T 121.1 . . ?
C00B C00U H00U 119.4 . . ?
C00V C00U C00B 121.1(4) . . ?
C00V C00U H00U 119.4 . . ?
C00U C00V H00V 120.0 . . ?
C00X C00V C00U 120.0(5) . . ?
C00X C00V H00V 120.0 . . ?
C00K C00W H00W 119.9 . . ?
C00K C00W C019 120.1(5) . . ?
C019 C00W H00W 119.9 . . ?
C00O C00X C00V 119.7(5) . . ?
C00O C00X H00X 120.1 . . ?
C00V C00X H00X 120.1 . . ?
C00N C00Y N009 107.0(4) . . ?
C013 C00Y N009 129.9(5) . . ?
C013 C00Y C00N 123.1(4) . . ?
C013 C00Z H00Z 119.5 . . ?
C01B C00Z H00Z 119.5 . . ?
C01B C00Z C013 121.0(5) . . ?
C00Q C010 H010 120.2 . . ?
C00Q C010 C012 119.6(5) . . ?
C012 C010 H010 120.2 . . ?
N009 C011 H01A 109.5 . . ?
N009 C011 H01B 109.5 . . ?
N009 C011 H01C 109.5 . . ?
H01A C011 H01B 109.5 . . ?
H01A C011 H01C 109.5 . . ?
H01B C011 H01C 109.5 . . ?
C00D C012 H012 120.7 . . ?
C010 C012 C00D 118.7(4) . . ?
C010 C012 H012 120.7 . . ?
C00Y C013 C00Z 116.1(5) . . ?
C00Y C013 H013 122.0 . . ?
C00Z C013 H013 122.0 . . ?
C00H C014 H014 120.4 . . ?
C01F C014 C00H 119.2(6) . . ?
C01F C014 H014 120.4 . . ?
C00N C015 H015 121.2 . . ?
C01B C015 C00N 117.6(5) . . ?
C01B C015 H015 121.2 . . ?
C00I C016 H016 119.4 . . ?
C00I C016 C01G 121.3(6) . . ?
C01G C016 H016 119.4 . . ?
N006 C017 C01O 174.9(7) . . ?
C00S C018 H018 119.9 . . ?
C01A C018 C00S 120.2(5) . . ?
C01A C018 H018 119.9 . . ?
C00P C019 C00W 119.3(5) . . ?
C00P C019 H019 120.3 . . ?
C00W C019 H019 120.3 . . ?
C00R C01A H01D 119.6 . . ?
C018 C01A C00R 120.7(5) . . ?
C018 C01A H01D 119.6 . . ?
C00Z C01B H01E 118.9 . . ?
C015 C01B C00Z 122.2(5) . . ?
C015 C01B H01E 118.9 . . ?
C00F C01C H01F 119.6 . . ?
C00F C01C C01I 120.9(6) . . ?
C01I C01C H01F 119.6 . . ?
C01E C01D H01G 120.4 . . ?
C01E C01D C01F 119.3(6) . . ?
C01F C01D H01G 120.4 . . ?
C00T C01E H01H 118.6 . . ?
C01D C01E C00T 122.7(6) . . ?
C01D C01E H01H 118.6 . . ?
C014 C01F H01I 119.2 . . ?
C01D C01F C014 121.6(6) . . ?
C01D C01F H01I 119.2 . . ?
C016 C01G H01J 120.2 . . ?
C01J C01G C016 119.5(7) . . ?
C01J C01G H01J 120.2 . . ?
C00F C01H H01K 119.8 . . ?
C00F C01H C01M 120.5(5) . . ?
C01M C01H H01K 119.8 . . ?
C01C C01I H01L 120.2 . . ?
C01L C01I C01C 119.6(6) . . ?
C01L C01I H01L 120.2 . . ?
C01G C01J H01M 119.9 . . ?
C01G C01J C01N 120.1(7) . . ?
C01N C01J H01M 119.9 . . ?
C00I C01K H01N 119.4 . . ?
C01N C01K C00I 121.2(7) . . ?
C01N C01K H01N 119.4 . . ?
C01I C01L H01O 119.6 . . ?
C01M C01L C01I 120.8(6) . . ?
C01M C01L H01O 119.6 . . ?
C01H C01M H01P 120.0 . . ?
C01L C01M C01H 120.1(6) . . ?
C01L C01M H01P 120.0 . . ?
C01J C01N C01K 120.8(8) . . ?
C01J C01N H01Q 119.6 . . ?
C01K C01N H01Q 119.6 . . ?
C017 C01O H01R 109.5 . . ?
C017 C01O H01S 109.5 . . ?
C017 C01O H01T 109.5 . . ?
H01R C01O H01S 109.5 . . ?
H01R C01O H01T 109.5 . . ?
H01S C01O H01T 109.5 . . ?

loop_
_geom_bond_atom_site_label_1
_geom_bond_atom_site_label_2
_geom_bond_distance
_geom_bond_site_symmetry_2
_geom_bond_publ_flag
Ru01 Cl02 2.4853(10) . ?
Ru01 P003 2.3847(11) . ?
Ru01 P04 2.4159(11) . ?
Ru01 N006 2.045(4) . ?
Ru01 N007 2.079(3) . ?
Ru01 C00A 1.951(4) . ?
P003 C00B 1.838(4) . ?
P003 C00E 1.846(4) . ?
P003 C00H 1.848(5) . ?
P04 C00F 1.835(4) . ?
P04 C00G 1.845(5) . ?
P04 C00I 1.839(5) . ?
N006 C017 1.050(6) . ?
N007 C00C 1.342(5) . ?
N007 C00D 1.351(5) . ?
N008 C00A 1.395(5) . ?
N008 C00D 1.384(5) . ?
N008 C00N 1.407(5) . ?
N009 C00A 1.343(5) . ?
N009 C00Y 1.406(5) . ?
N009 C011 1.471(6) . ?
C00B C00L 1.381(6) . ?
C00B C00U 1.394(6) . ?
C00C H00C 0.9300 . ?
C00C C00Q 1.363(6) . ?
C00D C012 1.397(6) . ?
C00E C00J 1.384(6) . ?
C00E C00P 1.383(6) . ?
C00F C01C 1.369(6) . ?
C00F C01H 1.371(7) . ?
C00G C00M 1.380(6) . ?
C00G C00R 1.383(6) . ?
C00H C00T 1.408(6) . ?
C00H C014 1.402(7) . ?
C00I C016 1.372(7) . ?
C00I C01K 1.379(8) . ?
C00J H00J 0.9300 . ?
C00J C00K 1.388(6) . ?
C00K H00K 0.9300 . ?
C00K C00W 1.361(7) . ?
C00L H00L 0.9300 . ?
C00L C00O 1.384(7) . ?
C00M H00M 0.9300 . ?
C00M C00S 1.356(6) . ?
C00N C00Y 1.381(6) . ?
C00N C015 1.394(6) . ?
C00O H00O 0.9300 . ?
C00O C00X 1.361(7) . ?
C00P H00P 0.9300 . ?
C00P C019 1.378(6) . ?
C00Q H00Q 0.9300 . ?
C00Q C010 1.362(7) . ?
C00R H00R 0.9300 . ?
C00R C01A 1.385(7) . ?
C00S H00S 0.9300 . ?
C00S C018 1.365(7) . ?
C00T H00T 0.9300 . ?
C00T C01E 1.401(7) . ?
C00U H00U 0.9300 . ?
C00U C00V 1.383(7) . ?
C00V H00V 0.9300 . ?
C00V C00X 1.374(6) . ?
C00W H00W 0.9300 . ?
C00W C019 1.382(7) . ?
C00X H00X 0.9300 . ?
C00Y C013 1.376(6) . ?
C00Z H00Z 0.9300 . ?
C00Z C013 1.392(7) . ?
C00Z C01B 1.386(8) . ?
C010 H010 0.9300 . ?
C010 C012 1.376(7) . ?
C011 H01A 0.9600 . ?
C011 H01B 0.9600 . ?
C011 H01C 0.9600 . ?
C012 H012 0.9300 . ?
C013 H013 0.9300 . ?
C014 H014 0.9300 . ?
C014 C01F 1.388(7) . ?
C015 H015 0.9300 . ?
C015 C01B 1.360(7) . ?
C016 H016 0.9300 . ?
C016 C01G 1.398(8) . ?
C017 C01O 1.556(8) . ?
C018 H018 0.9300 . ?
C018 C01A 1.345(8) . ?
C019 H019 0.9300 . ?
C01A H01D 0.9300 . ?
C01B H01E 0.9300 . ?
C01C H01F 0.9300 . ?
C01C C01I 1.384(7) . ?
C01D H01G 0.9300 . ?
C01D C01E 1.347(8) . ?
C01D C01F 1.365(9) . ?
C01E H01H 0.9300 . ?
C01F H01I 0.9300 . ?
C01G H01J 0.9300 . ?
C01G C01J 1.340(10) . ?
C01H H01K 0.9300 . ?
C01H C01M 1.385(7) . ?
C01I H01L 0.9300 . ?
C01I C01L 1.347(8) . ?
C01J H01M 0.9300 . ?
C01J C01N 1.354(10) . ?
C01K H01N 0.9300 . ?
C01K C01N 1.363(9) . ?
C01L H01O 0.9300 . ?
C01L C01M 1.342(8) . ?
C01M H01P 0.9300 . ?
C01N H01Q 0.9300 . ?
C01O H01R 0.9600 . ?
C01O H01S 0.9600 . ?
C01O H01T 0.9600 . ?

loop_
_geom_torsion_atom_site_label_1
_geom_torsion_atom_site_label_2
_geom_torsion_atom_site_label_3
_geom_torsion_atom_site_label_4
_geom_torsion
_geom_torsion_site_symmetry_1
_geom_torsion_site_symmetry_2
_geom_torsion_site_symmetry_3
_geom_torsion_site_symmetry_4
_geom_torsion_publ_flag
Ru01 P003 C00B C00L 115.7(4) . . . . ?
Ru01 P003 C00B C00U -64.2(4) . . . . ?
Ru01 P003 C00E C00J -9.8(5) . . . . ?
Ru01 P003 C00E C00P 174.9(3) . . . . ?
Ru01 P003 C00H C00T -72.3(4) . . . . ?
Ru01 P003 C00H C014 102.5(4) . . . . ?
Ru01 P04 C00F C01C -154.0(4) . . . . ?
Ru01 P04 C00F C01H 31.1(5) . . . . ?
Ru01 P04 C00G C00M 66.7(4) . . . . ?
Ru01 P04 C00G C00R -112.7(4) . . . . ?
Ru01 P04 C00I C016 64.1(4) . . . . ?
Ru01 P04 C00I C01K -116.1(5) . . . . ?
Ru01 N007 C00C C00Q 173.6(3) . . . . ?
Ru01 N007 C00D N008 3.4(4) . . . . ?
Ru01 N007 C00D C012 -174.4(3) . . . . ?
P003 C00B C00L C00O -177.9(4) . . . . ?
P003 C00B C00U C00V 178.1(4) . . . . ?
P003 C00E C00J C00K -175.6(4) . . . . ?
P003 C00E C00P C019 175.2(4) . . . . ?
P003 C00H C00T C01E 176.3(4) . . . . ?
P003 C00H C014 C01F -175.1(4) . . . . ?
P04 C00F C01C C01I -174.4(5) . . . . ?
P04 C00F C01H C01M 173.7(6) . . . . ?
P04 C00G C00M C00S -176.9(4) . . . . ?
P04 C00G C00R C01A 176.8(4) . . . . ?
P04 C00I C016 C01G -178.6(4) . . . . ?
P04 C00I C01K C01N 179.1(7) . . . . ?
N007 C00C C00Q C010 1.1(8) . . . . ?
N007 C00D C012 C010 -0.5(7) . . . . ?
N008 C00D C012 C010 -178.0(4) . . . . ?
N008 C00N C00Y N009 -1.4(5) . . . . ?
N008 C00N C00Y C013 177.9(4) . . . . ?
N008 C00N C015 C01B -179.6(5) . . . . ?
N009 C00Y C013 C00Z -177.8(5) . . . . ?
C00A N008 C00D N007 -3.2(5) . . . . ?
C00A N008 C00D C012 174.5(4) . . . . ?
C00A N008 C00N C00Y 1.9(5) . . . . ?
C00A N008 C00N C015 -179.5(5) . . . . ?
C00A N009 C00Y C00N 0.5(5) . . . . ?
C00A N009 C00Y C013 -178.7(5) . . . . ?
C00B P003 C00E C00J -136.3(4) . . . . ?
C00B P003 C00E C00P 48.4(4) . . . . ?
C00B P003 C00H C00T 54.7(4) . . . . ?
C00B P003 C00H C014 -130.5(4) . . . . ?
C00B C00L C00O C00X -0.2(9) . . . . ?
C00B C00U C00V C00X -0.2(7) . . . . ?
C00C N007 C00D N008 -179.7(4) . . . . ?
C00C N007 C00D C012 2.5(6) . . . . ?
C00C C00Q C010 C012 1.0(8) . . . . ?
C00D N007 C00C C00Q -2.9(6) . . . . ?
C00D N008 C00A Ru01 1.5(5) . . . . ?
C00D N008 C00A N009 -179.2(3) . . . . ?
C00D N008 C00N C00Y 179.1(4) . . . . ?
C00D N008 C00N C015 -2.4(8) . . . . ?
C00E P003 C00B C00L -115.1(4) . . . . ?
C00E P003 C00B C00U 65.1(4) . . . . ?
C00E P003 C00H C00T 159.9(4) . . . . ?
C00E P003 C00H C014 -25.3(4) . . . . ?
C00E C00J C00K C00W 1.4(8) . . . . ?
C00E C00P C019 C00W -0.2(8) . . . . ?
C00F P04 C00G C00M -60.8(4) . . . . ?
C00F P04 C00G C00R 119.8(4) . . . . ?
C00F P04 C00I C016 -165.5(4) . . . . ?
C00F P04 C00I C01K 14.3(6) . . . . ?
C00F C01C C01I C01L -0.4(11) . . . . ?
C00F C01H C01M C01L 2.0(13) . . . . ?
C00G P04 C00F C01C -31.4(5) . . . . ?
C00G P04 C00F C01H 153.7(5) . . . . ?
C00G P04 C00I C016 -60.7(4) . . . . ?
C00G P04 C00I C01K 119.0(5) . . . . ?
C00G C00M C00S C018 -1.2(7) . . . . ?
C00G C00R C01A C018 1.3(8) . . . . ?
C00H P003 C00B C00L -9.9(5) . . . . ?
C00H P003 C00B C00U 170.3(3) . . . . ?
C00H P003 C00E C00J 113.6(4) . . . . ?
C00H P003 C00E C00P -61.7(4) . . . . ?
C00H C00T C01E C01D -1.2(8) . . . . ?
C00H C014 C01F C01D -1.4(9) . . . . ?
C00I P04 C00F C01C 77.9(5) . . . . ?
C00I P04 C00F C01H -96.9(5) . . . . ?
C00I P04 C00G C00M -166.4(4) . . . . ?
C00I P04 C00G C00R 14.2(5) . . . . ?
C00I C016 C01G C01J -1.2(9) . . . . ?
C00I C01K C01N C01J 0.1(15) . . . . ?
C00J C00E C00P C019 -0.2(7) . . . . ?
C00J C00K C00W C019 -1.9(8) . . . . ?
C00K C00W C019 C00P 1.3(8) . . . . ?
C00L C00B C00U C00V -1.7(7) . . . . ?
C00L C00O C00X C00V -1.8(8) . . . . ?
C00M C00G C00R C01A -2.5(7) . . . . ?
C00M C00S C018 C01A -0.2(8) . . . . ?
C00N N008 C00A Ru01 179.1(3) . . . . ?
C00N N008 C00A N009 -1.6(5) . . . . ?
C00N N008 C00D N007 179.8(4) . . . . ?
C00N N008 C00D C012 -2.5(7) . . . . ?
C00N C00Y C013 C00Z 3.1(8) . . . . ?
C00N C015 C01B C00Z 1.0(9) . . . . ?
C00P C00E C00J C00K -0.3(7) . . . . ?
C00Q C010 C012 C00D -1.3(7) . . . . ?
C00R C00G C00M C00S 2.5(7) . . . . ?
C00S C018 C01A C00R 0.1(9) . . . . ?
C00T C00H C014 C01F -0.2(7) . . . . ?
C00U C00B C00L C00O 2.0(7) . . . . ?
C00U C00V C00X C00O 2.0(8) . . . . ?
C00Y N009 C00A Ru01 179.7(4) . . . . ?
C00Y N009 C00A N008 0.7(5) . . . . ?
C00Y C00N C015 C01B -1.2(7) . . . . ?
C011 N009 C00A Ru01 -2.8(7) . . . . ?
C011 N009 C00A N008 178.1(4) . . . . ?
C011 N009 C00Y C00N -177.1(4) . . . . ?
C011 N009 C00Y C013 3.7(8) . . . . ?
C013 C00Z C01B C015 1.3(10) . . . . ?
C014 C00H C00T C01E 1.5(7) . . . . ?
C015 C00N C00Y N009 179.8(4) . . . . ?
C015 C00N C00Y C013 -1.0(7) . . . . ?
C016 C00I C01K C01N -1.1(11) . . . . ?
C016 C01G C01J C01N 0.1(12) . . . . ?
C01B C00Z C013 C00Y -3.3(8) . . . . ?
C01C C00F C01H C01M -1.3(10) . . . . ?
C01C C01I C01L C01M 1.1(12) . . . . ?
C01E C01D C01F C014 1.8(10) . . . . ?
C01F C01D C01E C00T -0.4(10) . . . . ?
C01G C01J C01N C01K 0.4(15) . . . . ?
C01H C00F C01C C01I 0.6(10) . . . . ?
C01I C01L C01M C01H -1.9(14) . . . . ?
C01K C00I C016 C01G 1.6(8) . . . . ?

loop_
_exptl_oxdiff_crystal_face_indexfrac_h
_exptl_oxdiff_crystal_face_indexfrac_k
_exptl_oxdiff_crystal_face_indexfrac_l
_exptl_oxdiff_crystal_face_x
_exptl_oxdiff_crystal_face_y
_exptl_oxdiff_crystal_face_z
-0.0028 0.9870 0.0016 0.0281 -0.0112 0.0032
0.9708 0.9878 0.0127 0.0410 0.0327 0.0410
-0.9708 -0.9878 -0.0127 -0.0410 -0.0327 -0.0410
-0.9665 -0.9682 0.9506 -0.0278 -0.0077 -0.0631
0.0014 1.0066 0.9649 0.0413 0.0138 -0.0189
-0.0014 -1.0066 -0.9649 -0.0413 -0.0138 0.0189
-0.9722 1.0058 0.9538 0.0284 -0.0301 -0.0567
0.0071 -0.9675 0.9617 -0.0149 0.0362 -0.0253
-0.0071 0.9675 -0.9617 0.0149 -0.0362 0.0253
-0.9694 0.0188 0.9522 0.0003 -0.0189 -0.0599
0.9694 -0.0188 -0.9522 -0.0003 0.0189 0.0599
-0.9808 0.9667 -0.9728 0.0020 -0.0801 -0.0126
0.9808 -0.9667 0.9728 -0.0020 0.0801 0.0126
-0.9736 -0.0008 -0.0111 -0.0129 -0.0439 -0.0378
-0.9765 0.9863 -0.0095 0.0152 -0.0551 -0.0346
0.9736 0.0008 0.0111 0.0129 0.0439 0.0378
0.0043 0.0196 0.9633 0.0132 0.0250 -0.0221
0.9722 -1.0058 -0.9538 -0.0284 0.0301 0.0567
0.9665 0.9682 -0.9506 0.0278 0.0077 0.0631

loop_
_smtbx_masks_void_nr
_smtbx_masks_void_average_x
_smtbx_masks_void_average_y
_smtbx_masks_void_average_z
_smtbx_masks_void_volume
_smtbx_masks_void_count_electrons
_smtbx_masks_void_content
1 0.000 0.000 0.500 604.3 86.4 '4 CH3CN'
2 0.000 0.500 0.000 604.3 86.4 '4 CH3CN'
